data_7100356
loop_
_publ_author_name
'Rajshekhar Ghosh'
'A.G. Samuelson'

_publ_section_title
;
Insertion Mediated Catalytic Metathesis of Heterocumulenes.
;
_journal_name_full 'Chemical Communications'
_journal_paper_doi 10.1039/b417713d
_journal_year 2005
_chemical_formula_moiety 'C23 H23 N3 O2'
_chemical_formula_sum 'C23 H23 N3 O2'
_chemical_formula_weight 373.44
_space_group_IT_number 2
_symmetry_cell_setting triclinic
_symmetry_space_group_name_Hall '-P 1'
_symmetry_space_group_name_H-M 'P -1'
_cell_angle_alpha 81.385(9)
_cell_angle_beta 71.862(9)
_cell_angle_gamma 88.352(9)
_cell_formula_units_Z 2
_cell_length_a 9.505(5)
_cell_length_b 10.689(6)
_cell_length_c 10.748(6)
_cell_measurement_temperature 293(2)
_cell_volume 1025.9(10)
_diffrn_ambient_temperature 293(2)
_exptl_crystal_density_diffrn 1.209
_cod_depositor_comments
;
The following automatic conversions were performed:
'_symmetry_cell_setting' value 'Triclinic' changed to 'triclinic'
according to '/home/saulius/struct/CIF-dictionaries/cif_core.dic'
dictionary named 'cif_core.dic' version 2.4.1 from 2010-06-29.

Automatic conversion script
Id: cif_fix_enum 1527 2010-12-29 10:47:43Z saulius 
;
_cod_database_code 7100356

loop_
_symmetry_equiv_pos_as_xyz
'x, y, z'
'-x, -y, -z'

loop_
_atom_site_label
_atom_site_type_symbol
_atom_site_fract_x
_atom_site_fract_y
_atom_site_fract_z
_atom_site_U_iso_or_equiv
_atom_site_adp_type
_atom_site_occupancy
_atom_site_symmetry_multiplicity
_atom_site_calc_flag
_atom_site_refinement_flags
_atom_site_disorder_assembly
_atom_site_disorder_group
O1 O 0.49264(10) 0.41946(8) 0.15688(8) 0.0575(2) Uani 1 1 d . . .
O2 O 0.56626(9) 0.29527(7) -0.00387(8) 0.0544(2) Uani 1 1 d . . .
N1 N 0.34548(13) 0.32843(10) -0.14149(10) 0.0516(3) Uani 1 1 d . . .
N2 N 0.24996(12) 0.14642(9) 0.00774(10) 0.0540(3) Uani 1 1 d . . .
N3 N 0.32614(11) 0.32758(8) 0.08052(9) 0.0466(2) Uani 1 1 d . . .
C1 C 0.30641(13) 0.25721(11) -0.01853(11) 0.0467(3) Uani 1 1 d . . .
C2 C 0.37284(14) 0.28232(11) -0.26352(11) 0.0491(3) Uani 1 1 d . . .
C3 C 0.47854(18) 0.34630(14) -0.37312(13) 0.0644(4) Uani 1 1 d . . .
C4 C 0.5113(2) 0.30451(17) -0.49446(15) 0.0764(4) Uani 1 1 d . . .
C5 C 0.44192(18) 0.19952(16) -0.50842(15) 0.0715(4) Uani 1 1 d . . .
C6 C 0.33622(18) 0.13661(17) -0.40059(15) 0.0708(4) Uani 1 1 d . . .
C7 C 0.29921(16) 0.17778(14) -0.27797(14) 0.0615(4) Uani 1 1 d . . .
C8 C 0.23000(14) 0.07546(10) 0.13472(11) 0.0476(3) Uani 1 1 d . . .
C9 C 0.08909(16) 0.03535(13) 0.21609(14) 0.0601(3) Uani 1 1 d . . .
C10 C 0.07046(19) -0.03701(14) 0.33789(15) 0.0675(4) Uani 1 1 d . . .
C11 C 0.19043(18) -0.07248(14) 0.37960(15) 0.0645(4) Uani 1 1 d . . .
C12 C 0.33013(17) -0.03621(12) 0.29884(14) 0.0606(4) Uani 1 1 d . . .
C13 C 0.35071(16) 0.03698(11) 0.17693(13) 0.0536(3) Uani 1 1 d . . .
C14 C 0.19416(14) 0.35423(10) 0.18230(11) 0.0484(3) Uani 1 1 d . . .
C15 C 0.06920(15) 0.39249(12) 0.14705(15) 0.0601(3) Uani 1 1 d . . .
C16 C -0.05963(19) 0.41571(16) 0.24358(19) 0.0787(5) Uani 1 1 d . . .
C17 C -0.0654(2) 0.40120(18) 0.3738(2) 0.0889(5) Uani 1 1 d . . .
C18 C 0.0577(2) 0.36213(17) 0.40878(17) 0.0814(5) Uani 1 1 d . . .
C19 C 0.18785(18) 0.33739(13) 0.31394(13) 0.0636(4) Uani 1 1 d . . .
C20 C 0.46604(14) 0.35325(10) 0.08445(11) 0.0462(3) Uani 1 1 d . . .
C21 C 0.72301(15) 0.30881(13) -0.01498(15) 0.0611(4) Uani 1 1 d . . .
C22 C 0.8057(2) 0.3033(2) -0.1572(2) 0.0865(6) Uani 1 1 d . . .
C23 C 0.7590(3) 0.2043(2) 0.0802(3) 0.0949(6) Uani 1 1 d . . .
H1 H 0.3848(14) 0.3977(13) -0.1457(12) 0.051(4) Uiso 1 1 d . . .
H3 H 0.5278(15) 0.4223(13) -0.3620(12) 0.062(4) Uiso 1 1 d . . .
H4 H 0.580(2) 0.3514(17) -0.5678(17) 0.101(6) Uiso 1 1 d . . .
H5 H 0.4643(17) 0.1645(14) -0.5901(16) 0.085(5) Uiso 1 1 d . . .
H6 H 0.2862(19) 0.0615(16) -0.4047(14) 0.085(5) Uiso 1 1 d . . .
H7 H 0.2263(16) 0.1358(13) -0.2054(13) 0.064(4) Uiso 1 1 d . . .
H9 H 0.0063(18) 0.0558(14) 0.1838(14) 0.080(4) Uiso 1 1 d . . .
H10 H -0.0259(19) -0.0648(14) 0.3923(14) 0.077(4) Uiso 1 1 d . . .
H11 H 0.1770(17) -0.1233(14) 0.4648(15) 0.079(4) Uiso 1 1 d . . .
H12 H 0.4193(17) -0.0627(13) 0.3250(13) 0.078(4) Uiso 1 1 d . . .
H13 H 0.4477(17) 0.0605(12) 0.1190(13) 0.061(4) Uiso 1 1 d . . .
H15 H 0.0748(16) 0.4028(14) 0.0536(16) 0.078(4) Uiso 1 1 d . . .
H16 H -0.146(2) 0.4404(16) 0.2163(16) 0.093(5) Uiso 1 1 d . . .
H17 H -0.157(2) 0.4188(18) 0.4437(19) 0.125(7) Uiso 1 1 d . . .
H18 H 0.0583(19) 0.3513(16) 0.4952(17) 0.096(6) Uiso 1 1 d . . .
H19 H 0.2761(17) 0.3116(13) 0.3367(13) 0.069(4) Uiso 1 1 d . . .
H21 H 0.7366(13) 0.3918(12) 0.0083(11) 0.055(3) Uiso 1 1 d . . .
H22A H 0.913(3) 0.3142(18) -0.1731(18) 0.116(7) Uiso 1 1 d . . .
H22B H 0.7852(19) 0.2267(18) -0.1807(15) 0.092(5) Uiso 1 1 d . . .
H22C H 0.779(2) 0.377(2) -0.2162(19) 0.123(8) Uiso 1 1 d . . .
H23A H 0.7386(19) 0.1167(18) 0.0582(16) 0.099(6) Uiso 1 1 d . . .
H23B H 0.701(3) 0.213(2) 0.172(2) 0.124(8) Uiso 1 1 d . . .
H23C H 0.853(3) 0.2144(19) 0.0737(19) 0.119(7) Uiso 1 1 d . . .

loop_
_atom_site_aniso_label
_atom_site_aniso_U_11
_atom_site_aniso_U_22
_atom_site_aniso_U_33
_atom_site_aniso_U_23
_atom_site_aniso_U_13
_atom_site_aniso_U_12
O1 0.0694(6) 0.0524(5) 0.0573(5) -0.0160(4) -0.0249(4) -0.0078(4)
O2 0.0535(5) 0.0514(5) 0.0644(5) -0.0193(4) -0.0221(4) 0.0011(4)
N1 0.0662(7) 0.0437(6) 0.0496(6) -0.0046(5) -0.0249(5) -0.0053(5)
N2 0.0696(7) 0.0455(6) 0.0510(6) -0.0059(5) -0.0246(5) -0.0066(5)
N3 0.0531(6) 0.0425(5) 0.0479(6) -0.0105(4) -0.0192(5) -0.0003(4)
C1 0.0530(7) 0.0443(6) 0.0479(7) -0.0089(5) -0.0223(6) 0.0012(5)
C2 0.0555(7) 0.0514(7) 0.0474(7) -0.0063(5) -0.0269(6) 0.0055(6)
C3 0.0820(10) 0.0582(8) 0.0540(8) 0.0016(6) -0.0262(7) -0.0082(7)
C4 0.0917(12) 0.0845(11) 0.0487(8) 0.0008(8) -0.0204(8) -0.0024(9)
C5 0.0821(11) 0.0897(11) 0.0526(9) -0.0180(8) -0.0327(8) 0.0116(9)
C6 0.0738(10) 0.0848(11) 0.0695(10) -0.0252(8) -0.0384(8) -0.0011(9)
C7 0.0578(8) 0.0776(9) 0.0563(8) -0.0154(7) -0.0246(7) -0.0089(7)
C8 0.0573(8) 0.0383(6) 0.0504(7) -0.0106(5) -0.0192(6) -0.0024(5)
C9 0.0535(8) 0.0575(8) 0.0702(9) -0.0109(7) -0.0204(7) 0.0051(6)
C10 0.0614(9) 0.0669(9) 0.0612(9) -0.0058(7) -0.0020(8) -0.0011(7)
C11 0.0802(11) 0.0576(8) 0.0514(8) -0.0034(7) -0.0165(8) -0.0005(7)
C12 0.0712(10) 0.0519(7) 0.0662(9) -0.0074(7) -0.0329(8) 0.0026(7)
C13 0.0519(8) 0.0476(7) 0.0603(8) -0.0073(6) -0.0159(7) -0.0052(6)
C14 0.0573(8) 0.0387(6) 0.0489(7) -0.0077(5) -0.0151(6) -0.0021(5)
C15 0.0587(9) 0.0575(8) 0.0659(9) -0.0116(7) -0.0209(7) -0.0001(6)
C16 0.0575(10) 0.0850(11) 0.0938(13) -0.0257(9) -0.0178(9) 0.0019(8)
C17 0.0662(11) 0.0984(13) 0.0913(13) -0.0357(10) 0.0018(10) -0.0072(9)
C18 0.0911(13) 0.0898(11) 0.0536(9) -0.0153(8) -0.0050(9) -0.0138(9)
C19 0.0731(10) 0.0632(8) 0.0528(8) -0.0065(6) -0.0182(7) 0.0005(7)
C20 0.0581(8) 0.0368(6) 0.0460(6) -0.0049(5) -0.0195(6) -0.0011(5)
C21 0.0526(8) 0.0499(7) 0.0848(10) -0.0199(7) -0.0220(7) -0.0041(6)
C22 0.0743(12) 0.0732(11) 0.1022(14) -0.0359(11) -0.0018(10) -0.0095(9)
C23 0.0869(14) 0.0807(13) 0.137(2) -0.0087(12) -0.0672(15) 0.0072(10)

loop_
_geom_bond_atom_site_label_1
_geom_bond_atom_site_label_2
_geom_bond_distance
_geom_bond_site_symmetry_2
_geom_bond_publ_flag
O1 C20 1.2119(13) . ?
O2 C20 1.3312(15) . ?
O2 C21 1.4668(17) . ?
N1 C1 1.3687(16) . ?
N1 C2 1.4159(16) . ?
N2 C1 1.2697(15) . ?
N2 C8 1.4180(16) . ?
N3 C20 1.3801(17) . ?
N3 C14 1.4388(16) . ?
N3 C1 1.4514(15) . ?
C2 C3 1.3878(19) . ?
C2 C7 1.3883(18) . ?
C3 C4 1.382(2) . ?
C4 C5 1.368(2) . ?
C5 C6 1.373(2) . ?
C6 C7 1.389(2) . ?
C8 C13 1.3901(19) . ?
C8 C9 1.3907(19) . ?
C9 C10 1.380(2) . ?
C10 C11 1.374(2) . ?
C11 C12 1.370(2) . ?
C12 C13 1.3817(19) . ?
C14 C19 1.3817(19) . ?
C14 C15 1.3883(19) . ?
C15 C16 1.381(2) . ?
C16 C17 1.369(3) . ?
C17 C18 1.372(3) . ?
C18 C19 1.384(2) . ?
C21 C22 1.495(2) . ?
C21 C23 1.505(2) . ?

loop_
_cod_related_entry_id
_cod_related_entry_database
_cod_related_entry_code
1 ChemSpider 21150462
